data_7711503
loop_
_publ_author_name
'Douib, Haiet'
'Flores Gonzalez, Jessica'
'Speed, Saskia'
'Montigaud, Vincent'
'Lefeuvre, Bertrand'
'Dorcet, Vincent'
'Riob\'e, Fran\,cois'
'Maury, Olivier'
'Gouasmia, Abdelkrim'
'Le Guennic, Boris'
'Cador, Olivier'
'Pointillart, Fabrice'

_publ_section_title
;
 Modulation of the magnetic and photophysical properties in 3d--4f and
 4f--4f&#x2032; heterobimetallic complexes involving a
 tetrathiafulvalene-based ligand
;
_journal_name_full 'Dalton Transactions'
_journal_paper_doi 10.1039/D2DT02375J
_journal_year 2022
_chemical_compound_source 'synthesis as described'
_chemical_formula_moiety 'C61 H39 Cl4 Dy F30 Mn N8 O10 S6'
_chemical_formula_sum 'C61 H39 Cl4 Dy F30 Mn N8 O10 S6'
_chemical_formula_weight 2165.60
_space_group_crystal_system triclinic
_space_group_IT_number 2
_space_group_name_Hall '-P 1'
_space_group_name_H-M_alt 'P -1'
_atom_sites_solution_hydrogens geom
_audit_update_record
;
2018-08-31 deposited with the CCDC.	2022-10-14 downloaded from the CCDC.
;
_cell_angle_alpha 86.381(6)
_cell_angle_beta 89.219(6)
_cell_angle_gamma 76.672(6)
_cell_formula_units_Z 2
_cell_length_a 12.813(2)
_cell_length_b 17.119(3)
_cell_length_c 19.788(4)
_cell_measurement_reflns_used 9089
_cell_measurement_temperature 150
_cell_measurement_theta_max 27.42
_cell_measurement_theta_min 2.45
_cell_measurement_wavelength 0.71073
_cell_volume 4215.1(13)
_computing_cell_refinement 'APEX3 (Bruker, 2015); SAINT (Bruker, 2014)'
_computing_data_collection 'SAINT (Bruker, 2014)'
_computing_data_reduction 'SAINT (Bruker, 2014)'
_computing_molecular_graphics 'SXGRAPH (Farrugia, 1999), Mercury (CSD, 2014)'
_computing_publication_material 'CRYSCALC (T. Roisnel, local program, 2016)'
_computing_structure_refinement 'SHELXL-2014/7 (Sheldrick, 2014)'
_computing_structure_solution 'SHELXT (Sheldrick, 2015)'
_diffrn_ambient_temperature 150
_diffrn_detector '(CMOS) PHOTON 100'
_diffrn_measured_fraction_theta_full 0.995
_diffrn_measured_fraction_theta_max 0.977
_diffrn_measurement_device_type 'D8 VENTURE Bruker AXS'
_diffrn_measurement_method 'rotation images'
_diffrn_radiation_monochromator 'multilayer monochromator'
_diffrn_radiation_probe x-ray
_diffrn_radiation_source 'Incoatec microfocus sealed tube'
_diffrn_radiation_type MoK\a
_diffrn_radiation_wavelength 0.71073
_diffrn_reflns_av_R_equivalents 0.1006
_diffrn_reflns_av_unetI/netI 0.0908
_diffrn_reflns_limit_h_max 15
_diffrn_reflns_limit_h_min -16
_diffrn_reflns_limit_k_max 22
_diffrn_reflns_limit_k_min -22
_diffrn_reflns_limit_l_max 25
_diffrn_reflns_limit_l_min -25
_diffrn_reflns_number 78615
_diffrn_reflns_theta_full 25.242
_diffrn_reflns_theta_max 27.744
_diffrn_reflns_theta_min 2.062
_exptl_absorpt_coefficient_mu 1.427
_exptl_absorpt_correction_T_max 0.633
_exptl_absorpt_correction_T_min 0.349
_exptl_absorpt_correction_type multi-scan
_exptl_absorpt_process_details
;
  [Sheldrick, G.M. (2014). SADABS Bruker AXS Inc., Madison, Wisconsin, USA]
;
_exptl_crystal_colour black
_exptl_crystal_density_diffrn 1.706
_exptl_crystal_description prism
_exptl_crystal_F_000 2132
_exptl_crystal_size_max 0.600
_exptl_crystal_size_mid 0.590
_exptl_crystal_size_min 0.320
_refine_diff_density_max 3.804
_refine_diff_density_min -1.681
_refine_diff_density_rms 0.241
_refine_ls_extinction_method none
_refine_ls_goodness_of_fit_ref 1.109
_refine_ls_hydrogen_treatment constr
_refine_ls_matrix_type full
_refine_ls_number_parameters 922
_refine_ls_number_reflns 19393
_refine_ls_number_restraints 10
_refine_ls_restrained_S_all 1.108
_refine_ls_R_factor_all 0.1908
_refine_ls_R_factor_gt 0.1441
_refine_ls_shift/su_max 0.000
_refine_ls_shift/su_mean 0.000
_refine_ls_structure_factor_coef Fsqd
_refine_ls_weighting_details 'w=1/[\s^2^(Fo^2^)+(0.1243P)^2^+121.8174P] where P=(Fo^2^+2Fc^2^)/3'
_refine_ls_weighting_scheme calc
_refine_ls_wR_factor_gt 0.3569
_refine_ls_wR_factor_ref 0.3908
_reflns_number_gt 13489
_reflns_number_total 19393
_reflns_threshold_expression >2sigma(I)
_cod_data_source_file d2dt02375j2.cif
_cod_data_source_block HD10
_cod_original_cell_volume 4215.0(14)
_cod_database_code 7711503

loop_
_space_group_symop_operation_xyz
'x, y, z'
'-x, -y, -z'

loop_
_atom_site_label
_atom_site_type_symbol
_atom_site_fract_x
_atom_site_fract_y
_atom_site_fract_z
_atom_site_U_iso_or_equiv
_atom_site_adp_type
_atom_site_occupancy
_atom_site_site_symmetry_order
_atom_site_calc_flag
_atom_site_refinement_flags_posn
_atom_site_refinement_flags_adp
_atom_site_refinement_flags_occupancy
_atom_site_disorder_assembly
_atom_site_disorder_group
C1 C 1.725(3) 0.350(3) -0.3465(17) 0.146(6) Uani 1 1 d . . . . .
H1A H 1.6758 0.3581 -0.3837 0.219 Uiso 1 1 calc R U . . .
H1B H 1.7512 0.3983 -0.3429 0.219 Uiso 1 1 calc R U . . .
H1C H 1.7843 0.3061 -0.3542 0.219 Uiso 1 1 calc R U . . .
C2 C 1.674(3) 0.335(3) -0.2882(17) 0.146(6) Uani 1 1 d . . . . .
H2A H 1.6474 0.2866 -0.2916 0.176 Uiso 1 1 calc R U . . .
H2B H 1.6141 0.3792 -0.2803 0.176 Uiso 1 1 calc R U . . .
C3 C 1.748(3) 0.324(3) -0.2345(18) 0.146(6) Uani 1 1 d . . . . .
H3A H 1.8134 0.2883 -0.2498 0.176 Uiso 1 1 calc R U . . .
H3B H 1.7200 0.2938 -0.1981 0.176 Uiso 1 1 calc R U . . .
C4 C 1.6678(12) 0.4587(16) -0.1733(9) 0.068(6) Uani 1 1 d . . . . .
C5 C 1.6327(15) 0.5379(16) -0.1880(9) 0.068(6) Uani 1 1 d . . . . .
C6 C 1.620(3) 0.670(3) -0.2731(18) 0.146(6) Uani 1 1 d . . . . .
H6A H 1.5721 0.6973 -0.2396 0.176 Uiso 1 1 calc R U . . .
H6B H 1.6577 0.7079 -0.2946 0.176 Uiso 1 1 calc R U . . .
C7 C 1.551(3) 0.639(3) -0.3296(18) 0.146(6) Uani 1 1 d . . . . .
H7A H 1.5071 0.6066 -0.3070 0.176 Uiso 1 1 calc R U . . .
H7B H 1.5032 0.6861 -0.3516 0.176 Uiso 1 1 calc R U . . .
C8 C 1.615(3) 0.593(3) -0.3817(17) 0.146(6) Uani 1 1 d . . . . .
H8A H 1.5688 0.5774 -0.4131 0.219 Uiso 1 1 calc R U . . .
H8B H 1.6579 0.6254 -0.4053 0.219 Uiso 1 1 calc R U . . .
H8C H 1.6619 0.5458 -0.3607 0.219 Uiso 1 1 calc R U . . .
C9 C 1.4874(12) 0.5048(11) -0.1063(7) 0.048(4) Uani 1 1 d . . . . .
C10 C 1.3996(11) 0.5073(10) -0.0682(7) 0.043(3) Uani 1 1 d . . . . .
C11 C 1.2457(11) 0.4778(9) 0.0096(6) 0.040(3) Uani 1 1 d . . . . .
C12 C 1.2197(11) 0.5634(9) -0.0060(6) 0.036(3) Uani 1 1 d . . . . .
C13 C 1.1285(11) 0.6131(7) 0.0183(5) 0.032(3) Uani 1 1 d . . . . .
H13 H 1.1126 0.6685 0.0090 0.038 Uiso 1 1 calc R U . . .
C14 C 1.0621(10) 0.5753(7) 0.0574(5) 0.030(2) Uani 1 1 d . . . . .
C15 C 1.0856(10) 0.4927(7) 0.0726(5) 0.029(2) Uani 1 1 d . . . . .
C16 C 1.1783(10) 0.4415(7) 0.0507(5) 0.028(2) Uani 1 1 d . . . . .
H16 H 1.1946 0.3865 0.0624 0.033 Uiso 1 1 calc R U . . .
N3 N 1.0016(8) 0.4766(6) 0.1107(5) 0.031(2) Uani 1 1 d . . . . .
C17 C 0.9289(10) 0.5493(7) 0.1181(6) 0.029(2) Uani 1 1 d . . . . .
C18 C 0.8271(11) 0.5666(9) 0.1541(6) 0.040(3) Uani 1 1 d . . . . .
C19 C 0.7819(12) 0.5108(10) 0.1916(7) 0.047(3) Uani 1 1 d . . . . .
H19 H 0.8168 0.4567 0.1957 0.056 Uiso 1 1 calc R U . . .
C20 C 0.6836(11) 0.5382(11) 0.2227(7) 0.049(4) Uani 1 1 d . . . . .
H20 H 0.6515 0.5024 0.2480 0.059 Uiso 1 1 calc R U . . .
C21 C 0.6353(14) 0.6167(13) 0.2160(7) 0.060(5) Uani 1 1 d . . . . .
H21 H 0.5688 0.6352 0.2360 0.072 Uiso 1 1 calc R U . . .
C22 C 0.6843(12) 0.6704(10) 0.1793(7) 0.048(3) Uani 1 1 d . . . . .
H22 H 0.6511 0.7248 0.1764 0.058 Uiso 1 1 calc R U . . .
C23 C 0.9886(11) 0.3951(8) 0.1300(6) 0.035(3) Uani 1 1 d . . . . .
H23A H 1.0339 0.3578 0.1009 0.042 Uiso 1 1 calc R U . . .
H23B H 0.9149 0.3932 0.1215 0.042 Uiso 1 1 calc R U . . .
C24 C 1.0157(10) 0.3660(7) 0.2036(5) 0.029(2) Uani 1 1 d . . . . .
C25 C 1.0160(11) 0.2860(7) 0.2223(5) 0.032(3) Uani 1 1 d . . . . .
H25 H 1.0008 0.2524 0.1905 0.039 Uiso 1 1 calc R U . . .
C26 C 1.0390(10) 0.2572(6) 0.2882(5) 0.026(2) Uani 1 1 d . . . . .
C27 C 1.038(2) 0.1150(9) 0.2744(8) 0.096(9) Uani 1 1 d . . . . .
H27 H 1.0428 0.1127 0.2276 0.115 Uiso 1 1 calc R U . . .
C28 C 1.031(3) 0.0533(11) 0.3217(9) 0.118(12) Uani 1 1 d . . . . .
H28 H 1.0318 0.0004 0.3130 0.141 Uiso 1 1 calc R U . . .
C29 C 1.022(2) 0.0863(10) 0.3863(8) 0.089(8) Uani 1 1 d . . . . .
H29 H 1.0130 0.0588 0.4272 0.106 Uiso 1 1 calc R U . . .
C30 C 1.0373(9) 0.4142(7) 0.2512(5) 0.026(2) Uani 1 1 d . . . . .
H30 H 1.0372 0.4678 0.2402 0.031 Uiso 1 1 calc R U . . .
C31 C 1.0598(9) 0.3806(6) 0.3173(5) 0.023(2) Uani 1 1 d . . . . .
C32 C 1.0821(14) 0.5044(9) 0.3687(7) 0.049(4) Uani 1 1 d . . . . .
H32 H 1.0654 0.5417 0.3319 0.059 Uiso 1 1 calc R U . . .
C33 C 1.1089(15) 0.5196(11) 0.4319(8) 0.057(4) Uani 1 1 d . . . . .
H33 H 1.1149 0.5686 0.4473 0.068 Uiso 1 1 calc R U . . .
C34 C 1.1255(13) 0.4449(11) 0.4689(7) 0.049(4) Uani 1 1 d . . . . .
H34 H 1.1464 0.4364 0.5141 0.059 Uiso 1 1 calc R U . . .
C35 C 0.6553(16) 0.9695(11) 0.0903(10) 0.060(2) Uani 1 1 d . . . . .
C36 C 0.6994(15) 0.8877(10) 0.0655(9) 0.060(2) Uani 1 1 d . . . . .
C37 C 0.6792(15) 0.8812(10) -0.0026(9) 0.060(2) Uani 1 1 d . . . . .
H37 H 0.6480 0.9267 -0.0298 0.072 Uiso 1 1 calc R U . . .
C38 C 0.7069(15) 0.8041(10) -0.0305(9) 0.060(2) Uani 1 1 d . . . . .
C39 C 0.6790(16) 0.7993(10) -0.1035(9) 0.060(2) Uani 1 1 d . . . . .
C40 C 1.019(2) 0.8749(14) -0.0582(9) 0.081(7) Uani 1 1 d . . . . .
C41 C 0.9937(15) 0.8370(9) 0.0103(7) 0.050(4) Uani 1 1 d . . . . .
C42 C 1.0095(18) 0.8745(12) 0.0685(8) 0.066(5) Uani 1 1 d . . . . .
H42 H 1.0329 0.9221 0.0645 0.079 Uiso 1 1 calc R U . . .
C43 C 0.9907(14) 0.8418(10) 0.1327(8) 0.052(4) Uani 1 1 d . . . . .
C44 C 1.030(5) 0.8842(17) 0.1938(13) 0.18(2) Uani 1 1 d . . . . .
C45 C 0.7463(12) 0.3982(10) 0.4108(9) 0.052(4) Uani 1 1 d . . . . .
C46 C 0.8235(11) 0.3289(8) 0.4473(6) 0.036(3) Uani 1 1 d . . . . .
C47 C 0.7852(11) 0.2677(10) 0.4795(8) 0.050(4) Uani 1 1 d . . . . .
H47 H 0.7125 0.2682 0.4794 0.060 Uiso 1 1 calc R U . . .
C48 C 0.8611(15) 0.2034(9) 0.5131(7) 0.049(4) Uani 1 1 d . . . . .
C49 C 0.8116(18) 0.1402(11) 0.5567(12) 0.073(6) Uani 1 1 d . . . . .
C50 C 1.265(2) 0.026(2) 0.5988(13) 0.114(4) Uani 1 1 d . . . . .
C51 C 1.1978(19) 0.116(2) 0.5812(12) 0.114(4) Uani 1 1 d . . . . .
C52 C 1.1820(19) 0.165(2) 0.6336(12) 0.114(4) Uani 1 1 d . . . . .
H52 H 1.2068 0.1447 0.6765 0.137 Uiso 1 1 calc R U . . .
C53 C 1.1255(19) 0.252(2) 0.6233(12) 0.114(4) Uani 1 1 d . . . . .
C54 C 1.112(2) 0.302(2) 0.6849(12) 0.114(4) Uani 1 1 d . . . . .
C55 C 1.4281(19) 0.2555(17) 0.5489(11) 0.114(4) Uani 1 1 d D . . . .
C56 C 1.3521(18) 0.2307(19) 0.4981(11) 0.114(4) Uani 1 1 d D . . . .
C57 C 1.3906(19) 0.1754(16) 0.4481(11) 0.114(4) Uani 1 1 d . . . . .
H57 H 1.4641 0.1541 0.4459 0.137 Uiso 1 1 calc R U . . .
C58 C 1.3226(19) 0.1503(18) 0.4004(11) 0.114(4) Uani 1 1 d D . . . .
C59 C 1.3791(19) 0.0974(18) 0.3453(11) 0.114(4) Uani 1 1 d D . . . .
C60 C 0.403(3) 0.7858(19) 0.0105(17) 0.122(11) Uani 1 1 d . . . . .
H60A H 0.4329 0.7360 -0.0107 0.146 Uiso 1 1 calc R U . . .
H60B H 0.4029 0.8300 -0.0227 0.146 Uiso 1 1 calc R U . . .
C61 C 0.279(3) 0.847(2) 0.763(3) 0.17(2) Uani 1 1 d . . . . .
H61B H 0.3115 0.8824 0.7337 0.206 Uiso 1 1 calc R U . . .
H61A H 0.2146 0.8804 0.7823 0.206 Uiso 1 1 calc R U . . .
N1 N 0.9646(9) 0.6092(7) 0.0867(5) 0.034(2) Uani 1 1 d . . . . .
N2 N 0.7798(10) 0.6449(7) 0.1476(5) 0.041(3) Uani 1 1 d . . . . .
N4 N 1.0285(13) 0.1627(7) 0.3788(5) 0.052(4) Uani 1 1 d . . . . .
N5 N 1.0352(11) 0.1794(6) 0.3114(5) 0.041(3) Uani 1 1 d . . . . .
N6 N 1.0594(8) 0.3047(5) 0.3350(4) 0.0230(18) Uani 1 1 d . . . . .
N7 N 1.0843(8) 0.4237(6) 0.3692(5) 0.030(2) Uani 1 1 d . . . . .
N8 N 1.1079(8) 0.3890(6) 0.4317(5) 0.029(2) Uani 1 1 d . . . . .
O1 O 0.7414(10) 0.8374(7) 0.1083(5) 0.056(3) Uani 1 1 d . . . . .
O2 O 0.7540(9) 0.7385(6) -0.0012(5) 0.048(2) Uani 1 1 d . . . . .
O3 O 0.9478(10) 0.7783(6) 0.0064(4) 0.051(3) Uani 1 1 d . . . . .
O4 O 0.9578(10) 0.7821(7) 0.1487(5) 0.055(3) Uani 1 1 d . . . . .
O5 O 0.9208(6) 0.3343(5) 0.4426(4) 0.0276(16) Uani 1 1 d . . . . .
O6 O 0.9566(9) 0.1885(6) 0.5141(4) 0.041(2) Uani 1 1 d . . . . .
O7 O 1.1713(9) 0.1282(6) 0.5218(5) 0.051(3) Uani 1 1 d . . . . .
O8 O 1.0758(8) 0.2845(6) 0.5715(4) 0.042(2) Uani 1 1 d . . . . .
O9 O 1.2591(8) 0.2687(9) 0.5018(6) 0.073(4) Uani 1 1 d . . . . .
O10 O 1.2340(10) 0.1863(10) 0.3911(6) 0.091(6) Uani 1 1 d . . . . .
F1 F 0.635(2) 0.9703(12) 0.1543(16) 0.208(8) Uani 1 1 d . . . . .
F2 F 0.733(2) 1.0074(12) 0.0922(16) 0.208(8) Uani 1 1 d . . . . .
F3 F 0.579(2) 1.0179(12) 0.0618(15) 0.208(8) Uani 1 1 d . . . . .
F4 F 0.6204(14) 0.7475(11) -0.1089(8) 0.119(6) Uani 1 1 d . . . . .
F5 F 0.7670(11) 0.7704(10) -0.1396(6) 0.101(5) Uani 1 1 d . . . . .
F6 F 0.6300(16) 0.8682(9) -0.1331(7) 0.131(7) Uani 1 1 d . . . . .
F7 F 1.0786(13) 0.8134(8) -0.0941(6) 0.099(5) Uani 1 1 d . . . . .
F8 F 0.9319(13) 0.9018(11) -0.0959(7) 0.121(6) Uani 1 1 d . . . . .
F9 F 1.0750(13) 0.9296(8) -0.0554(6) 0.094(4) Uani 1 1 d . . . . .
F10 F 0.912(3) 0.9319(13) 0.2148(8) 0.182(7) Uani 1 1 d . . . . .
F11 F 1.043(3) 0.9504(13) 0.1808(8) 0.182(7) Uani 1 1 d . . . . .
F12 F 1.036(2) 0.8500(12) 0.2467(8) 0.182(7) Uani 1 1 d . . . . .
F13 F 0.7689(14) 0.3991(10) 0.3424(7) 0.118(6) Uani 1 1 d . . . . .
F14 F 0.7549(13) 0.4677(7) 0.4281(10) 0.134(8) Uani 1 1 d . . . . .
F15 F 0.6489(10) 0.3926(10) 0.4107(11) 0.143(8) Uani 1 1 d . . . . .
F16 F 0.8528(13) 0.0668(8) 0.5381(9) 0.111(5) Uani 1 1 d . . . . .
F17 F 0.8359(14) 0.1427(9) 0.6236(8) 0.113(5) Uani 1 1 d . . . . .
F18 F 0.7090(12) 0.1499(10) 0.5491(13) 0.163(10) Uani 1 1 d . . . . .
F19 F 1.330(2) -0.0015(14) 0.5565(11) 0.178(6) Uani 1 1 d . . . . .
F20 F 1.301(2) 0.0184(14) 0.6602(11) 0.178(6) Uani 1 1 d . . . . .
F21 F 1.196(2) -0.0187(15) 0.5996(11) 0.178(6) Uani 1 1 d . . . . .
F22 F 1.1410(17) 0.3706(11) 0.6668(9) 0.130(6) Uani 1 1 d . . . . .
F23 F 1.1733(13) 0.2601(10) 0.7359(6) 0.115(5) Uani 1 1 d . . . . .
F24 F 1.0143(13) 0.3195(8) 0.7042(6) 0.095(4) Uani 1 1 d . . . . .
F25 F 1.473(2) 0.197(2) 0.5888(18) 0.309(15) Uani 1 1 d D . . . .
F26 F 1.3827(19) 0.303(2) 0.5910(15) 0.309(15) Uani 1 1 d D . . . .
F27 F 1.5061(19) 0.273(3) 0.5182(16) 0.309(15) Uani 1 1 d D . . . .
F28 F 1.479(2) 0.088(3) 0.3422(16) 0.44(3) Uani 1 1 d D . . . .
F29 F 1.357(4) 0.133(3) 0.2886(15) 0.44(3) Uani 1 1 d D . . . .
F30 F 1.341(3) 0.0370(19) 0.3588(18) 0.44(3) Uani 1 1 d D . . . .
S1 S 1.7126(4) 0.5923(5) -0.2330(3) 0.0873(19) Uani 1 1 d . . . . .
S2 S 1.7858(4) 0.3990(5) -0.1990(3) 0.091(2) Uani 1 1 d . . . . .
S3 S 1.5846(3) 0.4141(3) -0.1154(2) 0.0610(11) Uani 1 1 d . . . . .
S4 S 1.5163(4) 0.5897(3) -0.1503(2) 0.0617(11) Uani 1 1 d . . . . .
S5 S 1.3081(3) 0.6013(2) -0.06114(18) 0.0449(8) Uani 1 1 d . . . . .
S6 S 1.3673(3) 0.4253(2) -0.02476(18) 0.0436(8) Uani 1 1 d . . . . .
Mn1 Mn 0.85893(19) 0.73012(13) 0.08504(10) 0.0411(5) Uani 1 1 d . . . . .
Dy1 Dy 1.09110(6) 0.24770(5) 0.45994(3) 0.0426(2) Uani 1 1 d . . . . .
Cl1 Cl 0.4757(12) 0.7932(11) 0.0741(10) 0.244(8) Uani 1 1 d . . . . .
Cl2 Cl 0.2639(8) 0.7875(8) 0.0373(7) 0.174(5) Uani 1 1 d . . . . .
Cl3 Cl 0.2435(13) 0.7799(12) 0.7171(14) 0.342(16) Uani 1 1 d . . . . .
Cl4 Cl 0.3600(17) 0.8102(9) 0.8233(8) 0.254(9) Uani 1 1 d . . . . .

loop_
_atom_site_aniso_label
_atom_site_aniso_U_11
_atom_site_aniso_U_22
_atom_site_aniso_U_33
_atom_site_aniso_U_23
_atom_site_aniso_U_13
_atom_site_aniso_U_12
C1 0.104(10) 0.218(17) 0.125(12) -0.016(11) 0.049(8) -0.053(11)
C2 0.104(10) 0.218(17) 0.125(12) -0.016(11) 0.049(8) -0.053(11)
C3 0.104(10) 0.218(17) 0.125(12) -0.016(11) 0.049(8) -0.053(11)
C4 0.029(7) 0.128(19) 0.050(9) -0.025(10) -0.004(6) -0.021(9)
C5 0.048(10) 0.117(18) 0.055(10) -0.019(11) 0.005(8) -0.046(11)
C6 0.104(10) 0.218(17) 0.125(12) -0.016(11) 0.049(8) -0.053(11)
C7 0.104(10) 0.218(17) 0.125(12) -0.016(11) 0.049(8) -0.053(11)
C8 0.104(10) 0.218(17) 0.125(12) -0.016(11) 0.049(8) -0.053(11)
C9 0.041(8) 0.077(11) 0.034(7) -0.016(7) 0.001(6) -0.026(7)
C10 0.033(7) 0.066(9) 0.032(6) -0.012(6) -0.003(5) -0.013(6)
C11 0.042(7) 0.048(8) 0.029(6) -0.006(5) -0.010(5) -0.008(6)
C12 0.038(7) 0.051(8) 0.024(5) -0.008(5) -0.001(5) -0.019(6)
C13 0.052(8) 0.026(6) 0.022(5) 0.000(4) -0.001(5) -0.018(5)
C14 0.037(6) 0.036(6) 0.017(5) 0.000(4) -0.002(4) -0.011(5)
C15 0.042(7) 0.034(6) 0.014(4) 0.000(4) -0.005(4) -0.011(5)
C16 0.038(6) 0.024(5) 0.022(5) -0.004(4) -0.004(4) -0.009(5)
N3 0.037(5) 0.034(5) 0.024(4) -0.002(4) -0.006(4) -0.010(4)
C17 0.036(6) 0.028(6) 0.023(5) -0.003(4) -0.009(4) -0.007(5)
C18 0.045(7) 0.062(9) 0.017(5) 0.005(5) -0.005(5) -0.022(7)
C19 0.040(7) 0.063(10) 0.035(7) 0.011(6) -0.011(6) -0.011(7)
C20 0.034(7) 0.073(11) 0.041(7) 0.013(7) -0.010(6) -0.015(7)
C21 0.046(9) 0.101(15) 0.029(7) -0.003(8) 0.003(6) -0.013(9)
C22 0.046(8) 0.058(9) 0.039(7) -0.010(6) 0.002(6) -0.007(7)
C23 0.052(8) 0.039(7) 0.019(5) 0.006(5) 0.000(5) -0.021(6)
C24 0.036(6) 0.032(6) 0.021(5) 0.003(4) 0.001(4) -0.014(5)
C25 0.060(8) 0.021(5) 0.020(5) -0.008(4) -0.005(5) -0.016(5)
C26 0.046(7) 0.018(5) 0.018(5) -0.008(4) 0.015(4) -0.014(5)
C27 0.23(3) 0.022(7) 0.034(8) -0.005(6) -0.008(12) -0.033(12)
C28 0.29(4) 0.028(9) 0.039(9) 0.000(7) -0.004(15) -0.037(15)
C29 0.19(3) 0.035(9) 0.025(7) 0.004(6) -0.005(10) -0.002(11)
C30 0.031(6) 0.031(6) 0.020(5) -0.006(4) 0.000(4) -0.015(5)
C31 0.028(5) 0.021(5) 0.020(5) -0.004(4) 0.001(4) -0.006(4)
C32 0.079(11) 0.038(8) 0.035(7) -0.007(6) 0.009(7) -0.025(7)
C33 0.077(12) 0.063(10) 0.050(9) -0.029(8) 0.017(8) -0.049(9)
C34 0.057(9) 0.079(11) 0.026(6) -0.008(6) 0.004(6) -0.045(8)
C35 0.066(5) 0.045(4) 0.066(5) -0.012(4) -0.005(4) -0.002(4)
C36 0.066(5) 0.045(4) 0.066(5) -0.012(4) -0.005(4) -0.002(4)
C37 0.066(5) 0.045(4) 0.066(5) -0.012(4) -0.005(4) -0.002(4)
C38 0.066(5) 0.045(4) 0.066(5) -0.012(4) -0.005(4) -0.002(4)
C39 0.066(5) 0.045(4) 0.066(5) -0.012(4) -0.005(4) -0.002(4)
C40 0.13(2) 0.082(14) 0.044(9) 0.009(9) -0.005(11) -0.058(15)
C41 0.074(11) 0.033(7) 0.041(7) -0.005(6) -0.003(7) -0.007(7)
C42 0.107(16) 0.068(11) 0.031(7) -0.008(7) -0.005(8) -0.038(11)
C43 0.065(10) 0.053(9) 0.042(8) -0.016(7) -0.007(7) -0.017(8)
C44 0.42(7) 0.062(15) 0.048(13) -0.035(12) 0.00(2) -0.02(3)
C45 0.037(8) 0.045(8) 0.075(11) 0.010(7) -0.026(7) -0.010(6)
C46 0.037(7) 0.034(7) 0.036(6) -0.007(5) -0.008(5) -0.007(5)
C47 0.027(7) 0.071(11) 0.057(9) -0.004(8) 0.014(6) -0.022(7)
C48 0.069(11) 0.042(8) 0.039(7) -0.002(6) 0.010(7) -0.016(7)
C49 0.081(14) 0.044(10) 0.091(15) 0.015(9) 0.018(11) -0.012(9)
C50 0.063(4) 0.199(11) 0.060(4) 0.032(5) 0.004(3) 0.002(5)
C51 0.063(4) 0.199(11) 0.060(4) 0.032(5) 0.004(3) 0.002(5)
C52 0.063(4) 0.199(11) 0.060(4) 0.032(5) 0.004(3) 0.002(5)
C53 0.063(4) 0.199(11) 0.060(4) 0.032(5) 0.004(3) 0.002(5)
C54 0.063(4) 0.199(11) 0.060(4) 0.032(5) 0.004(3) 0.002(5)
C55 0.063(4) 0.199(11) 0.060(4) 0.032(5) 0.004(3) 0.002(5)
C56 0.063(4) 0.199(11) 0.060(4) 0.032(5) 0.004(3) 0.002(5)
C57 0.063(4) 0.199(11) 0.060(4) 0.032(5) 0.004(3) 0.002(5)
C58 0.063(4) 0.199(11) 0.060(4) 0.032(5) 0.004(3) 0.002(5)
C59 0.063(4) 0.199(11) 0.060(4) 0.032(5) 0.004(3) 0.002(5)
C60 0.15(3) 0.10(2) 0.13(3) 0.021(18) -0.04(2) -0.07(2)
C61 0.13(3) 0.10(2) 0.29(6) 0.03(3) -0.10(3) -0.02(2)
N1 0.042(6) 0.041(6) 0.023(5) 0.001(4) -0.004(4) -0.016(5)
N2 0.045(7) 0.047(7) 0.031(5) -0.002(5) -0.003(5) -0.011(5)
N4 0.106(11) 0.022(5) 0.024(5) 0.005(4) -0.005(6) -0.009(6)
N5 0.080(9) 0.021(5) 0.021(5) -0.007(4) -0.003(5) -0.009(5)
N6 0.033(5) 0.024(4) 0.012(4) -0.002(3) -0.002(3) -0.006(4)
N7 0.039(6) 0.037(6) 0.021(4) -0.008(4) 0.003(4) -0.017(4)
N8 0.030(5) 0.045(6) 0.023(4) -0.010(4) 0.004(4) -0.029(4)
O1 0.065(7) 0.049(6) 0.045(6) -0.013(5) 0.003(5) 0.005(5)
O2 0.061(7) 0.033(5) 0.048(6) -0.004(4) -0.008(5) -0.005(5)
O3 0.080(8) 0.047(6) 0.019(4) -0.003(4) 0.002(4) -0.003(5)
O4 0.089(9) 0.049(6) 0.030(5) -0.005(4) -0.010(5) -0.021(6)
O5 0.022(4) 0.032(4) 0.029(4) -0.005(3) 0.001(3) -0.006(3)
O6 0.054(6) 0.037(5) 0.032(5) 0.003(4) 0.001(4) -0.012(4)
O7 0.054(6) 0.055(6) 0.028(4) 0.007(4) -0.006(4) 0.015(5)
O8 0.045(5) 0.059(6) 0.022(4) -0.002(4) -0.004(4) -0.011(5)
O9 0.027(5) 0.132(12) 0.056(7) 0.041(7) -0.015(5) -0.021(6)
O10 0.060(8) 0.120(12) 0.049(7) 0.025(7) 0.014(6) 0.063(8)
F1 0.230(17) 0.088(8) 0.28(2) -0.092(10) -0.014(13) 0.037(9)
F2 0.230(17) 0.088(8) 0.28(2) -0.092(10) -0.014(13) 0.037(9)
F3 0.230(17) 0.088(8) 0.28(2) -0.092(10) -0.014(13) 0.037(9)
F4 0.141(14) 0.140(14) 0.096(10) 0.005(9) -0.043(10) -0.072(12)
F5 0.081(8) 0.165(14) 0.046(6) -0.021(7) 0.006(5) -0.001(9)
F6 0.203(18) 0.092(10) 0.061(7) -0.005(7) -0.039(9) 0.045(11)
F7 0.163(14) 0.101(10) 0.059(7) -0.037(7) 0.042(8) -0.081(10)
F8 0.136(13) 0.163(15) 0.070(8) 0.080(9) -0.036(8) -0.066(11)
F9 0.154(13) 0.082(8) 0.068(7) -0.011(6) 0.013(7) -0.073(9)
F10 0.38(2) 0.127(9) 0.072(6) -0.018(6) -0.049(9) -0.130(11)
F11 0.38(2) 0.127(9) 0.072(6) -0.018(6) -0.049(9) -0.130(11)
F12 0.38(2) 0.127(9) 0.072(6) -0.018(6) -0.049(9) -0.130(11)
F13 0.142(14) 0.112(11) 0.073(9) 0.006(8) -0.029(9) 0.024(10)
F14 0.126(12) 0.043(6) 0.222(18) -0.021(8) -0.122(13) 0.013(7)
F15 0.039(6) 0.130(13) 0.25(2) 0.083(14) -0.049(9) -0.021(7)
F16 0.116(12) 0.060(8) 0.157(14) 0.024(8) 0.031(10) -0.030(8)
F17 0.150(14) 0.111(11) 0.088(10) 0.022(8) 0.041(9) -0.058(10)
F18 0.064(9) 0.094(11) 0.32(3) 0.064(14) 0.050(13) -0.022(8)
F19 0.189(13) 0.171(11) 0.125(9) 0.040(8) -0.018(8) 0.046(10)
F20 0.189(13) 0.171(11) 0.125(9) 0.040(8) -0.018(8) 0.046(10)
F21 0.189(13) 0.171(11) 0.125(9) 0.040(8) -0.018(8) 0.046(10)
F22 0.185(18) 0.117(13) 0.118(12) -0.021(10) -0.030(12) -0.095(13)
F23 0.143(13) 0.154(14) 0.036(6) 0.001(7) -0.031(7) -0.010(11)
F24 0.138(12) 0.080(8) 0.056(6) 0.010(6) 0.027(7) -0.005(8)
F25 0.114(11) 0.58(4) 0.233(19) 0.14(2) -0.068(12) -0.111(18)
F26 0.114(11) 0.58(4) 0.233(19) 0.14(2) -0.068(12) -0.111(18)
F27 0.114(11) 0.58(4) 0.233(19) 0.14(2) -0.068(12) -0.111(18)
F28 0.37(3) 0.55(5) 0.22(2) 0.05(2) 0.18(2) 0.27(3)
F29 0.37(3) 0.55(5) 0.22(2) 0.05(2) 0.18(2) 0.27(3)
F30 0.37(3) 0.55(5) 0.22(2) 0.05(2) 0.18(2) 0.27(3)
S1 0.049(3) 0.152(6) 0.081(3) -0.029(4) 0.022(2) -0.061(3)
S2 0.034(2) 0.168(6) 0.064(3) -0.040(3) 0.0029(19) 0.003(3)
S3 0.038(2) 0.088(3) 0.056(2) -0.017(2) 0.0034(17) -0.008(2)
S4 0.047(2) 0.082(3) 0.065(3) -0.016(2) 0.0233(19) -0.030(2)
S5 0.047(2) 0.052(2) 0.0423(18) -0.0100(15) 0.0148(15) -0.0226(16)
S6 0.0408(18) 0.050(2) 0.0403(17) -0.0091(15) 0.0031(14) -0.0103(15)
Mn1 0.0557(13) 0.0388(11) 0.0275(9) -0.0052(8) -0.0004(8) -0.0069(10)
Dy1 0.0394(4) 0.0604(5) 0.0228(3) -0.0002(2) -0.0020(2) -0.0011(3)
Cl1 0.171(12) 0.255(17) 0.32(2) 0.046(15) -0.100(13) -0.084(12)
Cl2 0.102(6) 0.196(11) 0.215(12) -0.087(9) -0.019(7) 0.005(7)
Cl3 0.176(13) 0.30(2) 0.56(4) -0.28(2) -0.126(18) 0.008(13)
Cl4 0.35(2) 0.172(12) 0.197(14) -0.041(10) -0.092(15) 0.045(13)

loop_
_atom_type_symbol
_atom_type_description
_atom_type_scat_dispersion_real
_atom_type_scat_dispersion_imag
_atom_type_scat_source
C C 0.0033 0.0016 'International Tables Vol C Tables 4.2.6.8 and 6.1.1.4'
H H 0.0000 0.0000 'International Tables Vol C Tables 4.2.6.8 and 6.1.1.4'
N N 0.0061 0.0033 'International Tables Vol C Tables 4.2.6.8 and 6.1.1.4'
O O 0.0106 0.0060 'International Tables Vol C Tables 4.2.6.8 and 6.1.1.4'
F F 0.0171 0.0103 'International Tables Vol C Tables 4.2.6.8 and 6.1.1.4'
S S 0.1246 0.1234 'International Tables Vol C Tables 4.2.6.8 and 6.1.1.4'
Mn Mn 0.3368 0.7283 'International Tables Vol C Tables 4.2.6.8 and 6.1.1.4'
Dy Dy -0.1892 4.4098 'International Tables Vol C Tables 4.2.6.8 and 6.1.1.4'
Cl Cl 0.1484 0.1585 'International Tables Vol C Tables 4.2.6.8 and 6.1.1.4'

loop_
_geom_angle_atom_site_label_1
_geom_angle_atom_site_label_2
_geom_angle_atom_site_label_3
_geom_angle
_geom_angle_site_symmetry_1
_geom_angle_site_symmetry_3
_geom_angle_publ_flag
C1 C2 C3 108(3) . . ?
C2 C3 S2 124(4) . . ?
C5 C4 S2 126.6(17) . . ?
C5 C4 S3 115.3(14) . . ?
S2 C4 S3 118.0(15) . . ?
C4 C5 S4 119.5(15) . . ?
C4 C5 S1 120.8(16) . . ?
S4 C5 S1 118.9(15) . . ?
C7 C6 S1 113(3) . . ?
C8 C7 C6 114(3) . . ?
C10 C9 S4 123.4(14) . . ?
C10 C9 S3 121.8(14) . . ?
S4 C9 S3 114.8(8) . . ?
C9 C10 S6 125.1(13) . . ?
C9 C10 S5 118.4(13) . . ?
S6 C10 S5 116.5(8) . . ?
C16 C11 C12 120.8(12) . . ?
C16 C11 S6 124.0(11) . . ?
C12 C11 S6 115.2(11) . . ?
C13 C12 C11 122.2(12) . . ?
C13 C12 S5 121.3(11) . . ?
C11 C12 S5 116.5(10) . . ?
C12 C13 C14 115.7(11) . . ?
N1 C14 C13 128.5(12) . . ?
N1 C14 C15 108.7(11) . . ?
C13 C14 C15 122.8(12) . . ?
N3 C15 C16 130.5(11) . . ?
N3 C15 C14 106.7(11) . . ?
C16 C15 C14 122.8(11) . . ?
C15 C16 C11 115.6(11) . . ?
C15 N3 C17 107.3(10) . . ?
C15 N3 C23 123.9(11) . . ?
C17 N3 C23 128.3(11) . . ?
N1 C17 N3 110.2(11) . . ?
N1 C17 C18 119.7(11) . . ?
N3 C17 C18 130.0(12) . . ?
N2 C18 C19 122.5(14) . . ?
N2 C18 C17 111.3(12) . . ?
C19 C18 C17 126.1(14) . . ?
C20 C19 C18 118.4(15) . . ?
C21 C20 C19 119.4(15) . . ?
C20 C21 C22 120.3(15) . . ?
N2 C22 C21 121.4(15) . . ?
N3 C23 C24 115.3(10) . . ?
C30 C24 C25 119.2(10) . . ?
C30 C24 C23 123.5(11) . . ?
C25 C24 C23 117.3(10) . . ?
C26 C25 C24 119.4(10) . . ?
N6 C26 C25 121.3(10) . . ?
N6 C26 N5 116.0(9) . . ?
C25 C26 N5 122.6(10) . . ?
N5 C27 C28 104.7(14) . . ?
C27 C28 C29 106.9(15) . . ?
N4 C29 C28 109.1(15) . . ?
C24 C30 C31 118.2(10) . . ?
N6 C31 N7 114.6(9) . . ?
N6 C31 C30 122.5(9) . . ?
N7 C31 C30 122.9(10) . . ?
C33 C32 N7 107.2(13) . . ?
C32 C33 C34 104.8(13) . . ?
N8 C34 C33 111.3(12) . . ?
F3 C35 F1 107(2) . . ?
F3 C35 F2 106(2) . . ?
F1 C35 F2 96(2) . . ?
F3 C35 C36 122.1(19) . . ?
F1 C35 C36 114.6(18) . . ?
F2 C35 C36 108.9(18) . . ?
O1 C36 C37 130.6(16) . . ?
O1 C36 C35 115.0(16) . . ?
C37 C36 C35 114.2(16) . . ?
C36 C37 C38 119.5(16) . . ?
O2 C38 C37 127.4(17) . . ?
O2 C38 C39 114.9(14) . . ?
C37 C38 C39 117.7(15) . . ?
F4 C39 F6 109.1(18) . . ?
F4 C39 F5 104.3(17) . . ?
F6 C39 F5 107.7(18) . . ?
F4 C39 C38 110.3(17) . . ?
F6 C39 C38 114.0(15) . . ?
F5 C39 C38 110.9(15) . . ?
F9 C40 F8 111.2(19) . . ?
F9 C40 F7 107(2) . . ?
F8 C40 F7 103.4(17) . . ?
F9 C40 C41 115.2(16) . . ?
F8 C40 C41 112.1(19) . . ?
F7 C40 C41 106.7(16) . . ?
O3 C41 C42 127.0(15) . . ?
O3 C41 C40 114.3(14) . . ?
C42 C41 C40 118.2(16) . . ?
C41 C42 C43 121.2(17) . . ?
O4 C43 C42 129.7(14) . . ?
O4 C43 C44 115.3(18) . . ?
C42 C43 C44 115(2) . . ?
F12 C44 F11 127(3) . . ?
F12 C44 C43 117(3) . . ?
F11 C44 C43 116(2) . . ?
F12 C44 F10 88(3) . . ?
F11 C44 F10 83(3) . . ?
C43 C44 F10 95(3) . . ?
F15 C45 F14 111.6(17) . . ?
F15 C45 F13 101.2(16) . . ?
F14 C45 F13 104.2(17) . . ?
F15 C45 C46 115.3(14) . . ?
F14 C45 C46 113.6(12) . . ?
F13 C45 C46 109.6(14) . . ?
O5 C46 C47 127.2(12) . . ?
O5 C46 C45 113.3(12) . . ?
C47 C46 C45 119.5(13) . . ?
C46 C47 C48 117.5(13) . . ?
O6 C48 C47 131.1(14) . . ?
O6 C48 C49 113.5(15) . . ?
C47 C48 C49 115.4(16) . . ?
F18 C49 F16 105(2) . . ?
F18 C49 F17 110(2) . . ?
F16 C49 F17 108.0(17) . . ?
F18 C49 C48 114.0(17) . . ?
F16 C49 C48 110.3(17) . . ?
F17 C49 C48 109.4(17) . . ?
F19 C50 F20 115(3) . . ?
F19 C50 F21 104(4) . . ?
F20 C50 F21 104(3) . . ?
F19 C50 C51 115(2) . . ?
F20 C50 C51 111(3) . . ?
F21 C50 C51 106(2) . . ?
O7 C51 C52 132(3) . . ?
O7 C51 C50 113(3) . . ?
C52 C51 C50 116(2) . . ?
C51 C52 C53 121(2) . . ?
O8 C53 C52 126(3) . . ?
O8 C53 C54 116(3) . . ?
C52 C53 C54 117(2) . . ?
F24 C54 F22 108(3) . . ?
F24 C54 F23 109.1(19) . . ?
F22 C54 F23 112(3) . . ?
F24 C54 C53 111(3) . . ?
F22 C54 C53 108(2) . . ?
F23 C54 C53 110(3) . . ?
F26 C55 F27 117(4) . . ?
F26 C55 F25 99(3) . . ?
F27 C55 F25 102(3) . . ?
F26 C55 C56 115(2) . . ?
F27 C55 C56 110(2) . . ?
F25 C55 C56 112(3) . . ?
O9 C56 C57 124(2) . . ?
O9 C56 C55 113(2) . . ?
C57 C56 C55 122(2) . . ?
C56 C57 C58 124(2) . . ?
O10 C58 C57 121(3) . . ?
O10 C58 C59 119(2) . . ?
C57 C58 C59 117(2) . . ?
F29 C59 F28 98(3) . . ?
F29 C59 F30 116(4) . . ?
F28 C59 F30 119(4) . . ?
F29 C59 C58 110(3) . . ?
F28 C59 C58 116(2) . . ?
F30 C59 C58 99(2) . . ?
Cl1 C60 Cl2 111(2) . . ?
Cl4 C61 Cl3 115(2) . . ?
C17 N1 C14 107.1(11) . . ?
C17 N1 Mn1 117.5(9) . . ?
C14 N1 Mn1 135.2(8) . . ?
C18 N2 C22 118.0(13) . . ?
C18 N2 Mn1 119.8(9) . . ?
C22 N2 Mn1 122.2(10) . . ?
C29 N4 N5 106.0(11) . . ?
C29 N4 Dy1 129.9(10) . . ?
N5 N4 Dy1 119.9(9) . . ?
N4 N5 C27 113.2(11) . . ?
N4 N5 C26 118.7(9) . . ?
C27 N5 C26 128.1(11) . . ?
C31 N6 C26 119.5(9) . . ?
C31 N6 Dy1 121.2(6) . . ?
C26 N6 Dy1 119.3(7) . . ?
N8 N7 C32 110.1(10) . . ?
N8 N7 C31 121.2(10) . . ?
C32 N7 C31 128.6(11) . . ?
C34 N8 N7 106.6(11) . . ?
C34 N8 Dy1 132.4(9) . . ?
N7 N8 Dy1 120.6(7) . . ?
C36 O1 Mn1 122.9(11) . . ?
C38 O2 Mn1 123.4(11) . . ?
C41 O3 Mn1 126.6(9) . . ?
C43 O4 Mn1 124.7(10) . . ?
C46 O5 Dy1 136.8(8) . . ?
C48 O6 Dy1 134.8(10) . . ?
C51 O7 Dy1 130.5(19) . . ?
C53 O8 Dy1 130.5(16) . . ?
C56 O9 Dy1 132.9(18) . . ?
C58 O10 Dy1 135.5(14) . . ?
C6 S1 C5 103.0(14) . . ?
C3 S2 C4 103.9(14) . . ?
C9 S3 C4 94.8(9) . . ?
C5 S4 C9 95.6(10) . . ?
C12 S5 C10 95.1(7) . . ?
C10 S6 C11 96.7(7) . . ?
O3 Mn1 O1 100.4(4) . . ?
O3 Mn1 O2 78.5(4) . . ?
O1 Mn1 O2 81.1(4) . . ?
O3 Mn1 O4 81.8(4) . . ?
O1 Mn1 O4 81.6(5) . . ?
O2 Mn1 O4 150.9(4) . . ?
O3 Mn1 N1 93.9(4) . . ?
O1 Mn1 N1 165.1(4) . . ?
O2 Mn1 N1 105.8(4) . . ?
O4 Mn1 N1 96.7(4) . . ?
O3 Mn1 N2 161.6(4) . . ?
O1 Mn1 N2 95.2(5) . . ?
O2 Mn1 N2 94.3(4) . . ?
O4 Mn1 N2 110.3(4) . . ?
N1 Mn1 N2 71.5(4) . . ?
O8 Dy1 O7 76.8(3) . . ?
O8 Dy1 O10 134.8(4) . . ?
O7 Dy1 O10 75.7(4) . . ?
O8 Dy1 O5 86.4(3) . . ?
O7 Dy1 O5 139.6(3) . . ?
O10 Dy1 O5 136.3(3) . . ?
O8 Dy1 O6 72.2(3) . . ?
O7 Dy1 O6 69.7(4) . . ?
O10 Dy1 O6 128.1(5) . . ?
O5 Dy1 O6 70.2(3) . . ?
O8 Dy1 O9 68.4(4) . . ?
O7 Dy1 O9 74.4(4) . . ?
O10 Dy1 O9 70.0(6) . . ?
O5 Dy1 O9 132.5(4) . . ?
O6 Dy1 O9 131.3(3) . . ?
O8 Dy1 N4 143.2(4) . . ?
O7 Dy1 N4 87.2(4) . . ?
O10 Dy1 N4 69.7(6) . . ?
O5 Dy1 N4 84.8(4) . . ?
O6 Dy1 N4 71.1(4) . . ?
O9 Dy1 N4 138.6(5) . . ?
O8 Dy1 N8 85.1(3) . . ?
O7 Dy1 N8 143.0(4) . . ?
O10 Dy1 N8 95.9(5) . . ?
O5 Dy1 N8 69.4(3) . . ?
O6 Dy1 N8 134.5(3) . . ?
O9 Dy1 N8 68.9(4) . . ?
N4 Dy1 N8 124.2(3) . . ?
O8 Dy1 N6 143.0(3) . . ?
O7 Dy1 N6 139.9(3) . . ?
O10 Dy1 N6 69.6(3) . . ?
O5 Dy1 N6 67.2(3) . . ?
O6 Dy1 N6 118.2(3) . . ?
O9 Dy1 N6 110.4(3) . . ?
N4 Dy1 N6 62.5(3) . . ?
N8 Dy1 N6 62.0(3) . . ?

loop_
_geom_bond_atom_site_label_1
_geom_bond_atom_site_label_2
_geom_bond_distance
_geom_bond_site_symmetry_2
_geom_bond_publ_flag
C1 C2 1.36(4) . ?
C2 C3 1.41(5) . ?
C3 S2 1.67(4) . ?
C4 C5 1.34(3) . ?
C4 S2 1.710(19) . ?
C4 S3 1.81(2) . ?
C5 S4 1.73(2) . ?
C5 S1 1.74(2) . ?
C6 C7 1.62(5) . ?
C6 S1 1.72(4) . ?
C7 C8 1.47(4) . ?
C9 C10 1.34(2) . ?
C9 S4 1.756(18) . ?
C9 S3 1.768(18) . ?
C10 S6 1.729(16) . ?
C10 S5 1.772(16) . ?
C11 C16 1.398(19) . ?
C11 C12 1.44(2) . ?
C11 S6 1.761(15) . ?
C12 C13 1.378(19) . ?
C12 S5 1.764(13) . ?
C13 C14 1.384(17) . ?
C14 N1 1.385(16) . ?
C14 C15 1.390(17) . ?
C15 N3 1.375(16) . ?
C15 C16 1.387(17) . ?
N3 C17 1.386(15) . ?
N3 C23 1.469(16) . ?
C17 N1 1.333(16) . ?
C17 C18 1.456(19) . ?
C18 N2 1.335(19) . ?
C18 C19 1.40(2) . ?
C19 C20 1.39(2) . ?
C20 C21 1.34(3) . ?
C21 C22 1.39(2) . ?
C22 N2 1.360(19) . ?
C23 C24 1.526(15) . ?
C24 C30 1.362(15) . ?
C24 C25 1.396(16) . ?
C25 C26 1.376(15) . ?
C26 N6 1.337(13) . ?
C26 N5 1.392(15) . ?
C27 N5 1.355(18) . ?
C27 C28 1.38(2) . ?
C28 C29 1.42(2) . ?
C29 N4 1.33(2) . ?
C30 C31 1.401(14) . ?
C31 N6 1.325(14) . ?
C31 N7 1.381(14) . ?
C32 C33 1.36(2) . ?
C32 N7 1.375(18) . ?
C33 C34 1.41(2) . ?
C34 N8 1.304(17) . ?
C35 F3 1.24(3) . ?
C35 F1 1.29(3) . ?
C35 F2 1.31(3) . ?
C35 C36 1.50(2) . ?
C36 O1 1.21(2) . ?
C36 C37 1.39(2) . ?
C37 C38 1.43(2) . ?
C38 O2 1.255(19) . ?
C38 C39 1.50(2) . ?
C39 F4 1.30(2) . ?
C39 F6 1.31(2) . ?
C39 F5 1.34(2) . ?
C40 F9 1.31(2) . ?
C40 F8 1.33(3) . ?
C40 F7 1.38(3) . ?
C40 C41 1.53(2) . ?
C41 O3 1.283(19) . ?
C41 C42 1.39(2) . ?
C42 C43 1.40(2) . ?
C43 O4 1.22(2) . ?
C43 C44 1.59(3) . ?
C44 F12 1.16(3) . ?
C44 F11 1.20(3) . ?
C44 F10 1.60(5) . ?
C45 F15 1.273(19) . ?
C45 F14 1.29(2) . ?
C45 F13 1.38(2) . ?
C45 C46 1.510(18) . ?
C46 O5 1.272(15) . ?
C46 C47 1.37(2) . ?
C47 C48 1.42(2) . ?
C48 O6 1.19(2) . ?
C48 C49 1.58(2) . ?
C49 F18 1.30(3) . ?
C49 F16 1.32(2) . ?
C49 F17 1.37(3) . ?
C50 F19 1.21(3) . ?
C50 F20 1.29(3) . ?
C50 F21 1.29(4) . ?
C50 C51 1.60(4) . ?
C51 O7 1.22(2) . ?
C51 C52 1.36(4) . ?
C52 C53 1.49(4) . ?
C53 O8 1.25(2) . ?
C53 C54 1.52(5) . ?
C54 F24 1.28(3) . ?
C54 F22 1.34(4) . ?
C54 F23 1.35(3) . ?
C55 F26 1.242(19) . ?
C55 F27 1.249(18) . ?
C55 F25 1.265(18) . ?
C55 C56 1.552(18) . ?
C56 O9 1.22(3) . ?
C56 C57 1.42(4) . ?
C57 C58 1.44(4) . ?
C58 O10 1.17(2) . ?
C58 C59 1.528(18) . ?
C59 F29 1.247(18) . ?
C59 F28 1.249(19) . ?
C59 F30 1.26(2) . ?
C60 Cl1 1.61(3) . ?
C60 Cl2 1.84(4) . ?
C61 Cl4 1.59(3) . ?
C61 Cl3 1.66(4) . ?
N1 Mn1 2.196(11) . ?
N2 Mn1 2.260(12) . ?
N4 N5 1.354(14) . ?
N4 Dy1 2.491(12) . ?
N6 Dy1 2.602(8) . ?
N7 N8 1.344(13) . ?
N8 Dy1 2.505(10) . ?
O1 Mn1 2.160(11) . ?
O2 Mn1 2.164(10) . ?
O3 Mn1 2.150(11) . ?
O4 Mn1 2.165(11) . ?
O5 Dy1 2.355(8) . ?
O6 Dy1 2.400(10) . ?
O7 Dy1 2.343(9) . ?
O8 Dy1 2.328(9) . ?
O9 Dy1 2.428(11) . ?
O10 Dy1 2.353(11) . ?
